data_1564642
loop_
_publ_author_name
'Riesinger, Christoph'
'Bal\'azs, G\'abor'
'Seidl, Michael'
'Scheer, Manfred'

_publ_section_title
;
 Substituted aromatic pentaphosphole ligands -- a journey across the
 p-block
;
_journal_name_full 'Chemical Science'
_journal_paper_doi 10.1039/D1SC04296C
_journal_year 2021
_chemical_formula_moiety 'C22 H26 Fe P5 Si, B C24 F20'
_chemical_formula_sum 'C46 H26 B F20 Fe P5 Si'
_chemical_formula_weight 1208.27
_space_group_crystal_system monoclinic
_space_group_IT_number 14
_space_group_name_Hall '-P 2ybc'
_space_group_name_H-M_alt 'P 1 21/c 1'
_atom_sites_solution_hydrogens mixed
_atom_sites_solution_primary dual
_audit_creation_date 2021-03-02
_audit_creation_method
;
Olex2 1.3-alpha
(compiled 2020.11.12 svn.r5f609507 for OlexSys, GUI svn.r6272)
;
_audit_update_record
;
2021-05-13 deposited with the CCDC.	2021-09-03 downloaded from the CCDC.
;
_cell_angle_alpha 90
_cell_angle_beta 113.070(2)
_cell_angle_gamma 90
_cell_formula_units_Z 4
_cell_length_a 17.0141(2)
_cell_length_b 14.79290(10)
_cell_length_c 20.3007(3)
_cell_measurement_reflns_used 19875
_cell_measurement_temperature 123.00(10)
_cell_measurement_theta_max 72.9960
_cell_measurement_theta_min 2.8190
_cell_volume 4700.82(12)
_computing_cell_refinement 'CrysAlisPro 1.171.41.93a (Rigaku OD, 2020)'
_computing_data_collection 'CrysAlisPro 1.171.41.93a (Rigaku OD, 2020)'
_computing_data_reduction 'CrysAlisPro 1.171.41.93a (Rigaku OD, 2020)'
_computing_molecular_graphics 'Olex2 1.3-alpha (Dolomanov et al., 2009)'
_computing_publication_material 'Olex2 1.3-alpha (Dolomanov et al., 2009)'
_computing_structure_refinement 'SHELXL 2018/3 (Sheldrick, 2015)'
_computing_structure_solution 'SHELXT 2014/5 (Sheldrick, 2014)'
_diffrn_ambient_temperature 123.15
_diffrn_detector_area_resol_mean 10.0000
_diffrn_detector_type 'HyPix-Arc 150'
_diffrn_measured_fraction_theta_full 0.998
_diffrn_measured_fraction_theta_max 0.965
_diffrn_measurement_details
;
List of Runs (angles in degrees, time in seconds):

  # Type    Start    End  Width  t~exp~   \w     \q     \k     \f   Frames
#--------------------------------------------------------------------------
  1  \w     49.00 121.00   0.50    1.00    --   75.28  15.00  60.00  144
  2  \w     65.00 110.00   0.50    1.00    --   62.52  25.00 -10.00   90
  3  \w     73.00 108.00   0.50    1.00    --   75.28  25.00 -10.00   70
  4  \w     39.00 113.00   0.50    1.00    --   75.56   0.00 -30.00  148
  5  \w     25.00  98.00   0.50    1.00    --   62.52   0.00 -90.00  146
  6  \w     34.00  96.00   0.50    1.00    --   62.52   0.00-180.00  124
  7  \w     15.00  41.00   0.50    1.00    --   62.52 -25.00-174.00   52
  8  \w     35.00  71.00   0.50    1.00    --   62.52 -95.00-120.00   72
  9  \w     23.00  89.00   0.50    1.00    --   62.52-125.00-150.00  132
 10  \w     58.00  84.00   0.50    1.00    --   75.56 -95.00 -90.00   52
 11  \w     43.00  82.00   0.50    1.00    --   75.56 -95.00 -30.00   78
 12  \w     39.00  84.00   0.50    1.00    --   75.28 -95.00   0.00   90
 13  \w     37.00 104.00   0.50    1.00    --   75.28-125.00  90.00  134
 14  \w     38.00  82.00   0.50    1.00    --   75.56 -95.00  90.00   88
 15  \w    -99.00 -26.00   0.50    1.00    --  -70.22 125.00  60.00  146
 16  \w    -94.00 -68.00   0.50    1.00    --  -70.22 -25.00-174.00   52
 17  \w   -111.00 -86.00   0.50    1.00    --  -63.96 -25.00-174.00   50
;
_diffrn_measurement_device 'four-circle diffractometer'
_diffrn_measurement_device_type 'XtaLAB Synergy R, DW system, HyPix-Arc 150'
_diffrn_measurement_method '\w scans'
_diffrn_radiation_type CuK\a
_diffrn_radiation_wavelength 1.54184
_diffrn_reflns_av_R_equivalents 0.0288
_diffrn_reflns_av_unetI/netI 0.0238
_diffrn_reflns_Laue_measured_fraction_full 0.998
_diffrn_reflns_Laue_measured_fraction_max 0.965
_diffrn_reflns_limit_h_max 20
_diffrn_reflns_limit_h_min -20
_diffrn_reflns_limit_k_max 10
_diffrn_reflns_limit_k_min -18
_diffrn_reflns_limit_l_max 24
_diffrn_reflns_limit_l_min -24
_diffrn_reflns_number 33445
_diffrn_reflns_point_group_measured_fraction_full 0.998
_diffrn_reflns_point_group_measured_fraction_max 0.965
_diffrn_reflns_theta_full 67.684
_diffrn_reflns_theta_max 73.459
_diffrn_reflns_theta_min 2.823
_exptl_absorpt_coefficient_mu 5.490
_exptl_absorpt_correction_T_max 1.000
_exptl_absorpt_correction_T_min 0.435
_exptl_absorpt_correction_type gaussian
_exptl_absorpt_process_details
;
CrysAlisPro 1.171.41.93a (Rigaku Oxford Diffraction, 2020)
Numerical absorption correction based on gaussian integration over
a multifaceted crystal model
Empirical absorption correction using spherical harmonics,
implemented in SCALE3 ABSPACK scaling algorithm.
;
_exptl_crystal_colour 'clear light green'
_exptl_crystal_colour_lustre clear
_exptl_crystal_colour_modifier light
_exptl_crystal_colour_primary green
_exptl_crystal_density_diffrn 1.707
_exptl_crystal_description plate
_exptl_crystal_F_000 2408
_exptl_crystal_size_max 0.22
_exptl_crystal_size_mid 0.15
_exptl_crystal_size_min 0.05
_refine_diff_density_max 0.649
_refine_diff_density_min -0.540
_refine_diff_density_rms 0.061
_refine_ls_extinction_method none
_refine_ls_goodness_of_fit_ref 1.091
_refine_ls_hydrogen_treatment mixed
_refine_ls_matrix_type full
_refine_ls_number_parameters 696
_refine_ls_number_reflns 9127
_refine_ls_number_restraints 48
_refine_ls_restrained_S_all 1.089
_refine_ls_R_factor_all 0.0396
_refine_ls_R_factor_gt 0.0359
_refine_ls_shift/su_max 0.001
_refine_ls_shift/su_mean 0.000
_refine_ls_structure_factor_coef Fsqd
_refine_ls_weighting_details 'w=1/[\s^2^(Fo^2^)+(0.0637P)^2^+1.5238P] where P=(Fo^2^+2Fc^2^)/3'
_refine_ls_weighting_scheme calc
_refine_ls_wR_factor_gt 0.1008
_refine_ls_wR_factor_ref 0.1029
_reflns_Friedel_coverage 0.000
_reflns_number_gt 8217
_reflns_number_total 9127
_reflns_threshold_expression 'I > 2\s(I)'
_cod_data_source_file d1sc04296c2.cif
_cod_data_source_block cr752
_cod_original_cell_volume 4700.82(11)
_cod_database_code 1564642
_shelx_shelxl_version_number 2018/3
_shelx_space_group_comment
;
The symmetry employed for this shelxl refinement is uniquely defined
by the following loop, which should always be used as a source of
symmetry information in preference to the above space-group names.
They are only intended as comments.
;
_shelx_estimated_absorpt_t_max 0.771
_shelx_estimated_absorpt_t_min 0.378
_olex2_refinement_description
;
1. Fixed Uiso
 At 1.2 times of:
  All C(H) groups
 At 1.5 times of:
  All C(H,H,H) groups
2. Restrained distances
 C22B-C17 \\sim C22A-C17 \\sim C16-C21B \\sim C21A-C16
 with sigma of 0.04
3. Uiso/Uaniso restraints and constraints
C17 \\sim C22B \\sim C22A \\sim C16 \\sim C21B \\sim C21A: within 1.7A with
sigma of 0.04 and sigma for terminal atoms of 0.08 within 1.7A
4. Others
 Fixed Sof: C21A(0.5) H21A(0.5) H21B(0.5) H21C(0.5) C22B(0.5) H22A(0.5)
 H22B(0.5) H22C(0.5) C21B(0.5) H21D(0.5) H21E(0.5) H21F(0.5) C22A(0.5)
 H22D(0.5) H22E(0.5) H22F(0.5)
5.a Aromatic/amide H refined with riding coordinates:
 C6(H6), C2(H2), C5(H5), C3(H3), C4(H4), C8(H8), C12(H12), C9(H9), C11(H11),
 C10(H10)
5.b Idealised Me refined as rotating group:
 C20(H20A,H20B,H20C), C19(H19A,H19B,H19C), C18(H18A,H18B,H18C), C21A(H21A,H21B,
 H21C), C22B(H22A,H22B,H22C), C21B(H21D,H21E,H21F), C22A(H22D,H22E,H22F)
;
_olex2_submission_special_instructions 'No special instructions were received'
_oxdiff_exptl_absorpt_empirical_details
;
Empirical correction (ABSPACK) includes:
- Absorption correction using spherical harmonics
- Frame scaling
;

loop_
_space_group_symop_operation_xyz
'x, y, z'
'-x, y+1/2, -z+1/2'
'-x, -y, -z'
'x, -y-1/2, z-1/2'

loop_
_atom_site_label
_atom_site_type_symbol
_atom_site_fract_x
_atom_site_fract_y
_atom_site_fract_z
_atom_site_U_iso_or_equiv
_atom_site_adp_type
_atom_site_occupancy
_atom_site_site_symmetry_order
_atom_site_calc_flag
_atom_site_refinement_flags_posn
_atom_site_refinement_flags_adp
_atom_site_refinement_flags_occupancy
_atom_site_disorder_assembly
_atom_site_disorder_group
Fe1 Fe 0.33629(2) 0.70684(2) 0.80867(2) 0.02153(9) Uani 1 1 d . . . . .
P5 P 0.28279(4) 0.57076(4) 0.83487(3) 0.02742(12) Uani 1 1 d . . . . .
P3 P 0.42445(4) 0.73763(4) 0.92974(3) 0.02952(13) Uani 1 1 d . . . . .
P4 P 0.41175(4) 0.59963(4) 0.90012(3) 0.02809(13) Uani 1 1 d . . . . .
P2 P 0.30376(4) 0.80147(4) 0.88841(3) 0.03065(13) Uani 1 1 d . . . . .
P1 P 0.22187(3) 0.69186(4) 0.84196(3) 0.02793(13) Uani 1 1 d . . . . .
Si1 Si 0.07662(4) 0.71156(4) 0.78219(3) 0.03108(14) Uani 1 1 d . . . . .
F20 F 0.63172(8) 0.69891(8) 0.50247(6) 0.0309(3) Uani 1 1 d . . . . .
F15 F 0.78910(8) 0.89018(8) 0.75911(6) 0.0296(3) Uani 1 1 d . . . . .
F1 F 0.87209(8) 0.77685(8) 0.69444(6) 0.0293(3) Uani 1 1 d . . . . .
F5 F 0.60027(7) 0.87997(8) 0.53381(6) 0.0288(3) Uani 1 1 d . . . . .
F6 F 0.60598(8) 0.89644(8) 0.67383(6) 0.0305(3) Uani 1 1 d . . . . .
F4 F 0.67514(9) 0.99784(8) 0.48095(6) 0.0330(3) Uani 1 1 d . . . . .
F16 F 0.81678(9) 0.58322(9) 0.72777(7) 0.0351(3) Uani 1 1 d . . . . .
F10 F 0.55085(9) 0.59632(8) 0.58677(7) 0.0368(3) Uani 1 1 d . . . . .
F11 F 0.66483(9) 0.59999(8) 0.73943(7) 0.0362(3) Uani 1 1 d . . . . .
F17 F 0.85589(8) 0.44765(9) 0.66281(7) 0.0374(3) Uani 1 1 d . . . . .
F14 F 0.83241(9) 0.88559(9) 0.89880(7) 0.0383(3) Uani 1 1 d . . . . .
F2 F 0.94595(8) 0.89409(9) 0.63674(7) 0.0370(3) Uani 1 1 d . . . . .
F19 F 0.67832(9) 0.56575(9) 0.43798(7) 0.0369(3) Uani 1 1 d . . . . .
F18 F 0.79127(9) 0.43667(9) 0.51718(8) 0.0386(3) Uani 1 1 d . . . . .
F3 F 0.84865(9) 1.00559(9) 0.52809(8) 0.0412(3) Uani 1 1 d . . . . .
F7 F 0.44004(9) 0.92127(10) 0.64032(8) 0.0419(3) Uani 1 1 d . . . . .
F13 F 0.79663(10) 0.73908(10) 0.96310(7) 0.0443(4) Uani 1 1 d . . . . .
F9 F 0.38668(9) 0.62162(11) 0.55582(7) 0.0458(4) Uani 1 1 d . . . . .
F8 F 0.32678(9) 0.78449(12) 0.57765(8) 0.0472(4) Uani 1 1 d . . . . .
F12 F 0.71282(11) 0.59518(10) 0.88055(8) 0.0491(4) Uani 1 1 d . . . . .
C35 C 0.72862(13) 0.74237(14) 0.74081(10) 0.0239(4) Uani 1 1 d . . . . .
C40 C 0.76961(13) 0.81369(14) 0.78567(11) 0.0258(4) Uani 1 1 d . . . . .
C27 C 0.72389(14) 0.94204(14) 0.53290(10) 0.0255(4) Uani 1 1 d . . . . .
C24 C 0.81982(13) 0.83067(14) 0.64068(10) 0.0240(4) Uani 1 1 d . . . . .
C23 C 0.73178(13) 0.82192(13) 0.61865(10) 0.0221(4) Uani 1 1 d . . . . .
C28 C 0.68648(13) 0.88026(14) 0.56280(10) 0.0232(4) Uani 1 1 d . . . . .
C46 C 0.68909(13) 0.63864(14) 0.54485(11) 0.0262(4) Uani 1 1 d . . . . .
C36 C 0.70951(14) 0.67160(15) 0.77724(11) 0.0291(5) Uani 1 1 d . . . . .
C25 C 0.85999(13) 0.89070(14) 0.61231(11) 0.0268(4) Uani 1 1 d . . . . .
C29 C 0.58797(13) 0.74717(14) 0.62927(10) 0.0251(4) Uani 1 1 d . . . . .
C26 C 0.81124(15) 0.94724(14) 0.55722(11) 0.0287(4) Uani 1 1 d . . . . .
C30 C 0.55327(14) 0.82642(15) 0.64274(11) 0.0270(4) Uani 1 1 d . . . . .
C45 C 0.71148(14) 0.56990(15) 0.50982(11) 0.0289(4) Uani 1 1 d . . . . .
C42 C 0.77802(14) 0.58240(15) 0.65557(11) 0.0277(4) Uani 1 1 d . . . . .
C41 C 0.72036(13) 0.64918(14) 0.61896(11) 0.0251(4) Uani 1 1 d . . . . .
C44 C 0.76831(14) 0.50505(14) 0.54947(12) 0.0300(5) Uani 1 1 d . . . . .
C31 C 0.46781(14) 0.84106(16) 0.62660(11) 0.0315(5) Uani 1 1 d . . . . .
C43 C 0.80110(14) 0.51117(14) 0.62270(12) 0.0291(4) Uani 1 1 d . . . . .
C33 C 0.44178(15) 0.69012(17) 0.58500(11) 0.0343(5) Uani 1 1 d . . . . .
C34 C 0.52777(14) 0.67893(15) 0.60103(11) 0.0291(5) Uani 1 1 d . . . . .
C32 C 0.41069(14) 0.77223(19) 0.59619(12) 0.0359(5) Uani 1 1 d . . . . .
C39 C 0.79257(14) 0.81365(15) 0.85900(11) 0.0296(5) Uani 1 1 d . . . . .
C38 C 0.77422(16) 0.74023(17) 0.89183(11) 0.0330(5) Uani 1 1 d . . . . .
C13 C 0.29551(16) 0.68972(18) 0.69774(11) 0.0355(5) Uani 1 1 d . . . . .
C1 C 0.03966(14) 0.63104(16) 0.70603(12) 0.0317(5) Uani 1 1 d . . . . .
C6 C 0.05710(14) 0.53840(16) 0.71601(12) 0.0337(5) Uani 1 1 d . . . . .
H6 H 0.087125 0.515705 0.763026 0.040 Uiso 1 1 calc R U . . .
C2 C -0.00478(15) 0.66256(17) 0.63604(12) 0.0349(5) Uani 1 1 d . . . . .
H2 H -0.017404 0.725130 0.627879 0.042 Uiso 1 1 calc R U . . .
C37 C 0.73204(16) 0.66792(16) 0.84989(12) 0.0343(5) Uani 1 1 d . . . . .
C5 C 0.03154(15) 0.47980(17) 0.65903(13) 0.0374(5) Uani 1 1 d . . . . .
H5 H 0.043766 0.417116 0.666845 0.045 Uiso 1 1 calc R U . . .
C3 C -0.03047(15) 0.60310(18) 0.57862(12) 0.0386(6) Uani 1 1 d . . . . .
H3 H -0.060724 0.625037 0.531397 0.046 Uiso 1 1 calc R U . . .
C7 C 0.03898(15) 0.69089(18) 0.85559(13) 0.0360(5) Uani 1 1 d . . . . .
C4 C -0.01214(16) 0.51202(18) 0.58998(13) 0.0398(6) Uani 1 1 d . . . . .
H4 H -0.029425 0.471454 0.550562 0.048 Uiso 1 1 calc R U . . .
C17 C 0.29221(18) 0.78226(19) 0.71435(13) 0.0431(6) Uani 1 1 d D U . . .
C8 C -0.01359(17) 0.6178(2) 0.85428(15) 0.0449(6) Uani 1 1 d . . . . .
H8 H -0.032395 0.578116 0.814298 0.054 Uiso 1 1 calc R U . . .
C12 C 0.06601(18) 0.7486(2) 0.91498(14) 0.0462(6) Uani 1 1 d . . . . .
H12 H 0.101591 0.798781 0.916762 0.055 Uiso 1 1 calc R U . . .
B1 B 0.69236(15) 0.73987(16) 0.65230(12) 0.0247(5) Uani 1 1 d . . . . .
C9 C -0.03870(19) 0.6025(2) 0.91055(17) 0.0557(8) Uani 1 1 d . . . . .
H9 H -0.074865 0.552870 0.908982 0.067 Uiso 1 1 calc R U . . .
C11 C 0.0410(2) 0.7326(2) 0.97116(16) 0.0576(8) Uani 1 1 d . . . . .
H11 H 0.059647 0.772037 1.011305 0.069 Uiso 1 1 calc R U . . .
C10 C -0.0105(2) 0.6603(3) 0.96942(17) 0.0609(8) Uani 1 1 d . . . . .
H10 H -0.026910 0.649688 1.008432 0.073 Uiso 1 1 calc R U . . .
C20 C 0.52597(19) 0.7340(3) 0.81008(17) 0.0732(11) Uani 1 1 d . . . . .
H20A H 0.542066 0.776490 0.850233 0.110 Uiso 1 1 calc R U . . .
H20B H 0.553661 0.751643 0.777840 0.110 Uiso 1 1 calc R U . . .
H20C H 0.544327 0.672890 0.828341 0.110 Uiso 1 1 calc R U . . .
H1 H 0.0790(16) 0.7847(16) 0.7574(14) 0.029(6) Uiso 1 1 d . . . . .
C14 C 0.38121(16) 0.66013(15) 0.73234(12) 0.0319(5) Uani 1 1 d . . . . .
C15 C 0.43129(15) 0.73526(18) 0.77019(12) 0.0357(5) Uani 1 1 d . . . . .
C16 C 0.3759(2) 0.81049(16) 0.75884(14) 0.0418(6) Uani 1 1 d D U . . .
C19 C 0.4140(3) 0.5679(2) 0.72666(17) 0.0666(11) Uani 1 1 d . . . . .
H19A H 0.463004 0.553733 0.770989 0.100 Uiso 1 1 calc R U . . .
H19B H 0.431846 0.566361 0.686241 0.100 Uiso 1 1 calc R U . . .
H19C H 0.368777 0.523239 0.719026 0.100 Uiso 1 1 calc R U . . .
C18 C 0.2230(2) 0.6335(3) 0.64847(14) 0.0750(12) Uani 1 1 d . . . . .
H18A H 0.228800 0.571471 0.666629 0.112 Uiso 1 1 calc R U . . .
H18B H 0.224018 0.633429 0.600542 0.112 Uiso 1 1 calc R U . . .
H18C H 0.168747 0.659014 0.646033 0.112 Uiso 1 1 calc R U . . .
C21A C 0.4170(13) 0.9002(11) 0.7965(9) 0.079(6) Uani 0.5 1 d D U P A 1
H21A H 0.376411 0.932618 0.811377 0.119 Uiso 0.5 1 calc R U P A 1
H21B H 0.431620 0.937909 0.763272 0.119 Uiso 0.5 1 calc R U P A 1
H21C H 0.468892 0.886688 0.838722 0.119 Uiso 0.5 1 calc R U P A 1
C22B C 0.2051(9) 0.8273(8) 0.6796(9) 0.056(3) Uani 0.5 1 d D U P B 2
H22A H 0.160201 0.781239 0.667077 0.085 Uiso 0.5 1 calc R U P B 2
H22B H 0.201471 0.859174 0.636172 0.085 Uiso 0.5 1 calc R U P B 2
H22C H 0.197482 0.870607 0.713192 0.085 Uiso 0.5 1 calc R U P B 2
C21B C 0.3897(12) 0.9075(9) 0.7783(8) 0.062(4) Uani 0.5 1 d D U P A 2
H21D H 0.338350 0.932503 0.782154 0.093 Uiso 0.5 1 calc R U P A 2
H21E H 0.401545 0.940246 0.741199 0.093 Uiso 0.5 1 calc R U P A 2
H21F H 0.438333 0.913863 0.824275 0.093 Uiso 0.5 1 calc R U P A 2
C22A C 0.2263(10) 0.8589(8) 0.6903(9) 0.061(4) Uani 0.5 1 d D U P B 1
H22D H 0.169186 0.834271 0.679558 0.092 Uiso 0.5 1 calc R U P B 1
H22E H 0.227833 0.887573 0.647235 0.092 Uiso 0.5 1 calc R U P B 1
H22F H 0.239931 0.903893 0.728577 0.092 Uiso 0.5 1 calc R U P B 1

loop_
_atom_site_aniso_label
_atom_site_aniso_U_11
_atom_site_aniso_U_22
_atom_site_aniso_U_33
_atom_site_aniso_U_23
_atom_site_aniso_U_13
_atom_site_aniso_U_12
Fe1 0.02721(17) 0.02131(17) 0.01672(16) -0.00027(12) 0.00933(13) 0.00142(12)
P5 0.0323(3) 0.0261(3) 0.0236(3) 0.0016(2) 0.0106(2) -0.0012(2)
P3 0.0286(3) 0.0378(3) 0.0203(3) -0.0056(2) 0.0075(2) -0.0009(2)
P4 0.0301(3) 0.0305(3) 0.0224(3) 0.0043(2) 0.0089(2) 0.0040(2)
P2 0.0325(3) 0.0320(3) 0.0264(3) -0.0078(2) 0.0105(2) 0.0029(2)
P1 0.0257(3) 0.0343(3) 0.0235(3) -0.0036(2) 0.0094(2) 0.0008(2)
Si1 0.0295(3) 0.0341(3) 0.0269(3) -0.0028(2) 0.0081(2) 0.0029(2)
F20 0.0388(7) 0.0284(6) 0.0205(6) 0.0010(5) 0.0064(5) 0.0039(5)
F15 0.0401(7) 0.0251(6) 0.0216(6) -0.0006(5) 0.0099(5) -0.0074(5)
F1 0.0268(6) 0.0321(6) 0.0264(6) 0.0075(5) 0.0075(5) 0.0038(5)
F5 0.0273(6) 0.0324(6) 0.0223(6) 0.0038(5) 0.0051(5) 0.0016(5)
F6 0.0342(7) 0.0281(6) 0.0290(6) -0.0037(5) 0.0121(5) -0.0003(5)
F4 0.0454(7) 0.0298(7) 0.0237(6) 0.0081(5) 0.0135(5) 0.0074(6)
F16 0.0413(7) 0.0343(7) 0.0229(6) 0.0030(5) 0.0054(5) 0.0076(6)
F10 0.0453(8) 0.0286(7) 0.0350(7) -0.0041(5) 0.0140(6) -0.0119(6)
F11 0.0505(8) 0.0284(7) 0.0295(7) 0.0002(5) 0.0154(6) -0.0112(6)
F17 0.0351(7) 0.0283(7) 0.0441(8) 0.0029(6) 0.0104(6) 0.0075(5)
F14 0.0487(8) 0.0404(8) 0.0217(6) -0.0074(5) 0.0096(6) -0.0089(6)
F2 0.0282(6) 0.0403(8) 0.0433(8) 0.0049(6) 0.0147(6) -0.0028(6)
F19 0.0482(8) 0.0376(7) 0.0241(6) -0.0080(5) 0.0136(6) -0.0044(6)
F18 0.0411(7) 0.0316(7) 0.0442(8) -0.0138(6) 0.0181(6) -0.0001(6)
F3 0.0477(8) 0.0384(8) 0.0435(8) 0.0114(6) 0.0242(7) -0.0062(6)
F7 0.0386(7) 0.0528(9) 0.0361(7) 0.0064(6) 0.0165(6) 0.0152(7)
F13 0.0620(9) 0.0525(9) 0.0183(6) 0.0036(6) 0.0158(6) -0.0029(7)
F9 0.0398(8) 0.0597(9) 0.0311(7) 0.0041(6) 0.0063(6) -0.0252(7)
F8 0.0249(7) 0.0822(11) 0.0328(7) 0.0142(7) 0.0096(6) -0.0001(7)
F12 0.0766(11) 0.0430(8) 0.0320(7) 0.0106(6) 0.0258(7) -0.0117(8)
C35 0.0274(10) 0.0242(10) 0.0196(9) 0.0016(8) 0.0088(8) 0.0007(8)
C40 0.0287(10) 0.0265(10) 0.0214(10) 0.0013(8) 0.0088(8) 0.0002(8)
C27 0.0371(11) 0.0218(10) 0.0180(9) 0.0018(8) 0.0113(8) 0.0038(8)
C24 0.0293(10) 0.0221(10) 0.0189(9) 0.0000(8) 0.0076(8) 0.0027(8)
C23 0.0283(10) 0.0194(9) 0.0179(9) -0.0028(7) 0.0085(8) -0.0001(8)
C28 0.0273(10) 0.0238(10) 0.0173(9) -0.0029(8) 0.0072(7) -0.0004(8)
C46 0.0301(10) 0.0223(10) 0.0238(10) 0.0008(8) 0.0080(8) -0.0016(8)
C36 0.0338(11) 0.0280(11) 0.0259(10) 0.0004(9) 0.0122(9) -0.0032(9)
C25 0.0273(10) 0.0280(11) 0.0265(10) -0.0024(8) 0.0119(8) -0.0021(8)
C29 0.0291(10) 0.0284(11) 0.0164(9) 0.0023(8) 0.0074(8) -0.0030(8)
C26 0.0385(12) 0.0247(10) 0.0280(10) 0.0000(9) 0.0187(9) -0.0033(9)
C30 0.0292(10) 0.0323(11) 0.0188(9) 0.0022(8) 0.0087(8) -0.0023(9)
C45 0.0350(11) 0.0286(11) 0.0230(10) -0.0055(8) 0.0114(9) -0.0078(9)
C42 0.0302(10) 0.0268(11) 0.0241(10) 0.0001(8) 0.0084(8) -0.0023(8)
C41 0.0295(10) 0.0216(10) 0.0242(10) -0.0006(8) 0.0105(8) -0.0033(8)
C44 0.0334(11) 0.0225(10) 0.0376(12) -0.0084(9) 0.0177(9) -0.0042(9)
C31 0.0328(11) 0.0412(13) 0.0213(10) 0.0064(9) 0.0114(9) 0.0051(10)
C43 0.0285(10) 0.0225(10) 0.0342(11) 0.0009(9) 0.0101(9) -0.0014(8)
C33 0.0336(12) 0.0486(14) 0.0173(10) 0.0049(9) 0.0062(8) -0.0157(10)
C34 0.0340(11) 0.0324(11) 0.0195(10) 0.0008(9) 0.0091(8) -0.0067(9)
C32 0.0250(10) 0.0610(16) 0.0207(10) 0.0108(10) 0.0079(8) -0.0004(10)
C39 0.0345(11) 0.0315(11) 0.0217(10) -0.0033(9) 0.0099(9) -0.0005(9)
C38 0.0418(12) 0.0398(13) 0.0180(10) 0.0044(9) 0.0123(9) 0.0033(10)
C13 0.0422(13) 0.0501(14) 0.0174(10) -0.0012(9) 0.0153(9) -0.0067(11)
C1 0.0286(10) 0.0374(12) 0.0283(11) -0.0013(9) 0.0103(9) 0.0017(9)
C6 0.0310(11) 0.0395(13) 0.0279(11) 0.0010(10) 0.0086(9) 0.0002(10)
C2 0.0324(11) 0.0394(13) 0.0309(11) 0.0027(10) 0.0104(9) 0.0020(10)
C37 0.0448(13) 0.0334(12) 0.0277(11) 0.0088(9) 0.0175(10) -0.0015(10)
C5 0.0313(11) 0.0353(13) 0.0437(13) -0.0052(11) 0.0125(10) -0.0022(10)
C3 0.0333(12) 0.0554(16) 0.0244(11) 0.0000(10) 0.0085(9) -0.0019(11)
C7 0.0292(11) 0.0473(14) 0.0312(12) -0.0029(10) 0.0115(9) 0.0051(10)
C4 0.0358(12) 0.0517(15) 0.0336(12) -0.0138(11) 0.0154(10) -0.0066(11)
C17 0.0570(16) 0.0515(16) 0.0288(12) 0.0186(11) 0.0254(12) 0.0253(13)
C8 0.0378(13) 0.0549(16) 0.0424(14) -0.0062(12) 0.0160(11) -0.0053(12)
C12 0.0488(15) 0.0531(16) 0.0386(14) -0.0117(12) 0.0193(12) -0.0010(13)
B1 0.0302(11) 0.0225(11) 0.0194(10) 0.0004(9) 0.0075(9) -0.0018(9)
C9 0.0442(15) 0.070(2) 0.0598(18) 0.0045(15) 0.0284(14) -0.0028(14)
C11 0.0593(18) 0.076(2) 0.0432(16) -0.0189(15) 0.0267(14) -0.0005(16)
C10 0.0582(18) 0.088(2) 0.0506(17) 0.0031(17) 0.0368(15) 0.0101(17)
C20 0.0357(15) 0.145(4) 0.0442(16) 0.011(2) 0.0215(13) -0.0139(19)
C14 0.0515(14) 0.0283(11) 0.0260(10) 0.0036(9) 0.0261(10) 0.0066(10)
C15 0.0366(12) 0.0507(14) 0.0251(11) 0.0041(10) 0.0178(9) -0.0060(11)
C16 0.0769(19) 0.0258(12) 0.0348(13) 0.0029(10) 0.0349(13) -0.0033(12)
C19 0.133(3) 0.0408(15) 0.0560(18) 0.0163(13) 0.070(2) 0.0346(18)
C18 0.070(2) 0.132(3) 0.0246(13) -0.0254(17) 0.0208(13) -0.049(2)
C21A 0.151(14) 0.043(6) 0.043(6) 0.003(4) 0.037(7) -0.038(7)
C22B 0.075(7) 0.059(7) 0.050(6) 0.032(6) 0.040(6) 0.037(5)
C21B 0.133(11) 0.025(4) 0.056(8) -0.007(5) 0.066(9) -0.013(5)
C22A 0.079(8) 0.059(8) 0.049(5) 0.029(6) 0.028(5) 0.043(6)

loop_
_atom_type_symbol
_atom_type_description
_atom_type_scat_dispersion_real
_atom_type_scat_dispersion_imag
_atom_type_scat_source
C C 0.0181 0.0091 'International Tables Vol C Tables 4.2.6.8 and 6.1.1.4'
H H 0.0000 0.0000 'International Tables Vol C Tables 4.2.6.8 and 6.1.1.4'
B B 0.0090 0.0039 'International Tables Vol C Tables 4.2.6.8 and 6.1.1.4'
F F 0.0727 0.0534 'International Tables Vol C Tables 4.2.6.8 and 6.1.1.4'
Fe Fe -1.1336 3.1974 'International Tables Vol C Tables 4.2.6.8 and 6.1.1.4'
P P 0.2955 0.4335 'International Tables Vol C Tables 4.2.6.8 and 6.1.1.4'
Si Si 0.2541 0.3302 'International Tables Vol C Tables 4.2.6.8 and 6.1.1.4'

loop_
_exptl_crystal_face_index_h
_exptl_crystal_face_index_k
_exptl_crystal_face_index_l
_exptl_crystal_face_perp_dist
0 -1 0 0.1003
0 1 0 0.1198
2 0 -1 0.0354
-2 0 1 0.0354
-1 0 0 0.0213
1 0 0 0.0254
2 0 1 0.0326
-2 0 -1 0.0349
-1 0 -2 0.0525
1 0 2 0.0507
-1 2 0 0.1120
0 0 -1 0.0634
1 0 -2 0.0648

loop_
_geom_angle_atom_site_label_1
_geom_angle_atom_site_label_2
_geom_angle_atom_site_label_3
_geom_angle
_geom_angle_site_symmetry_1
_geom_angle_site_symmetry_3
_geom_angle_publ_flag
P5 Fe1 P3 94.23(2) . . ?
P5 Fe1 P4 52.87(2) . . ?
P5 Fe1 P2 97.85(2) . . ?
P3 Fe1 P4 52.70(2) . . ?
P2 Fe1 P3 53.03(2) . . ?
P2 Fe1 P4 93.41(2) . . ?
P1 Fe1 P5 53.60(2) . . ?
P1 Fe1 P3 88.77(2) . . ?
P1 Fe1 P4 88.11(2) . . ?
P1 Fe1 P2 53.54(2) . . ?
C13 Fe1 P5 98.33(7) . . ?
C13 Fe1 P3 161.22(7) . . ?
C13 Fe1 P4 127.14(8) . . ?
C13 Fe1 P2 137.69(8) . . ?
C13 Fe1 P1 109.93(7) . . ?
C17 Fe1 P5 129.28(9) . . ?
C17 Fe1 P3 134.73(9) . . ?
C17 Fe1 P4 162.99(7) . . ?
C17 Fe1 P2 102.45(7) . . ?
C17 Fe1 P1 106.21(8) . . ?
C17 Fe1 C13 39.59(10) . . ?
C17 Fe1 C14 66.52(9) . . ?
C17 Fe1 C15 66.59(10) . . ?
C17 Fe1 C16 39.70(12) . . ?
C14 Fe1 P5 99.81(7) . . ?
C14 Fe1 P3 124.38(7) . . ?
C14 Fe1 P4 96.59(6) . . ?
C14 Fe1 P2 162.32(7) . . ?
C14 Fe1 P1 141.15(7) . . ?
C14 Fe1 C13 39.53(10) . . ?
C15 Fe1 P5 132.76(8) . . ?
C15 Fe1 P3 94.64(7) . . ?
C15 Fe1 P4 99.46(7) . . ?
C15 Fe1 P2 123.94(7) . . ?
C15 Fe1 P1 172.30(7) . . ?
C15 Fe1 C13 66.58(9) . . ?
C15 Fe1 C14 39.84(10) . . ?
C16 Fe1 P5 164.52(7) . . ?
C16 Fe1 P3 99.68(8) . . ?
C16 Fe1 P4 133.21(9) . . ?
C16 Fe1 P2 95.94(7) . . ?
C16 Fe1 P1 132.95(8) . . ?
C16 Fe1 C13 66.55(10) . . ?
C16 Fe1 C14 66.65(9) . . ?
C16 Fe1 C15 39.62(11) . . ?
P4 P5 Fe1 64.58(2) . . ?
P1 P5 Fe1 62.07(2) . . ?
P1 P5 P4 101.73(3) . . ?
P4 P3 Fe1 64.33(2) . . ?
P2 P3 Fe1 63.38(2) . . ?
P2 P3 P4 110.09(3) . . ?
P5 P4 Fe1 62.55(2) . . ?
P5 P4 P3 109.77(3) . . ?
P3 P4 Fe1 62.97(2) . . ?
P3 P2 Fe1 63.59(2) . . ?
P1 P2 Fe1 61.87(2) . . ?
P1 P2 P3 101.73(3) . . ?
P5 P1 Fe1 64.33(2) . . ?
P5 P1 P2 115.43(3) . . ?
P5 P1 Si1 121.82(3) . . ?
P2 P1 Fe1 64.59(2) . . ?
P2 P1 Si1 121.56(3) . . ?
Si1 P1 Fe1 133.39(3) . . ?
P1 Si1 H1 97.4(12) . . ?
C1 Si1 P1 107.51(8) . . ?
C1 Si1 C7 116.78(11) . . ?
C1 Si1 H1 106.5(12) . . ?
C7 Si1 P1 101.06(8) . . ?
C7 Si1 H1 124.2(12) . . ?
C40 C35 C36 112.62(19) . . ?
C40 C35 B1 127.30(18) . . ?
C36 C35 B1 119.64(18) . . ?
F15 C40 C35 120.89(18) . . ?
F15 C40 C39 114.87(18) . . ?
C39 C40 C35 124.2(2) . . ?
F4 C27 C28 120.21(19) . . ?
F4 C27 C26 119.84(19) . . ?
C26 C27 C28 119.94(19) . . ?
F1 C24 C23 119.07(18) . . ?
F1 C24 C25 115.90(18) . . ?
C25 C24 C23 125.03(19) . . ?
C24 C23 C28 112.75(18) . . ?
C24 C23 B1 119.61(17) . . ?
C28 C23 B1 127.22(18) . . ?
F5 C28 C27 114.79(17) . . ?
F5 C28 C23 120.88(18) . . ?
C27 C28 C23 124.33(19) . . ?
F20 C46 C45 115.78(18) . . ?
F20 C46 C41 119.19(18) . . ?
C45 C46 C41 125.0(2) . . ?
F11 C36 C35 118.92(18) . . ?
F11 C36 C37 115.91(19) . . ?
C37 C36 C35 125.2(2) . . ?
F2 C25 C24 120.98(19) . . ?
F2 C25 C26 119.70(19) . . ?
C24 C25 C26 119.32(19) . . ?
C30 C29 C34 113.1(2) . . ?
C30 C29 B1 119.51(18) . . ?
C34 C29 B1 127.2(2) . . ?
F3 C26 C27 120.8(2) . . ?
F3 C26 C25 120.6(2) . . ?
C27 C26 C25 118.62(19) . . ?
F6 C30 C29 118.90(18) . . ?
F6 C30 C31 115.8(2) . . ?
C31 C30 C29 125.3(2) . . ?
F19 C45 C46 120.7(2) . . ?
F19 C45 C44 120.22(19) . . ?
C44 C45 C46 119.06(19) . . ?
F16 C42 C41 121.16(19) . . ?
F16 C42 C43 114.83(19) . . ?
C43 C42 C41 124.0(2) . . ?
C46 C41 B1 118.87(18) . . ?
C42 C41 C46 112.94(19) . . ?
C42 C41 B1 128.00(18) . . ?
F18 C44 C45 120.8(2) . . ?
F18 C44 C43 120.4(2) . . ?
C43 C44 C45 118.8(2) . . ?
F7 C31 C30 120.9(2) . . ?
F7 C31 C32 120.1(2) . . ?
C32 C31 C30 119.0(2) . . ?
F17 C43 C42 119.9(2) . . ?
F17 C43 C44 120.0(2) . . ?
C44 C43 C42 120.1(2) . . ?
F9 C33 C34 120.2(2) . . ?
F9 C33 C32 119.2(2) . . ?
C34 C33 C32 120.5(2) . . ?
F10 C34 C29 121.1(2) . . ?
F10 C34 C33 115.4(2) . . ?
C33 C34 C29 123.5(2) . . ?
F8 C32 C31 120.9(2) . . ?
F8 C32 C33 120.6(2) . . ?
C31 C32 C33 118.5(2) . . ?
F14 C39 C40 120.6(2) . . ?
F14 C39 C38 119.37(19) . . ?
C38 C39 C40 120.1(2) . . ?
F13 C38 C39 120.7(2) . . ?
F13 C38 C37 120.9(2) . . ?
C39 C38 C37 118.4(2) . . ?
C17 C13 Fe1 69.80(13) . . ?
C17 C13 C14 108.0(2) . . ?
C17 C13 C18 126.6(3) . . ?
C14 C13 Fe1 70.22(12) . . ?
C14 C13 C18 125.3(3) . . ?
C18 C13 Fe1 128.57(18) . . ?
C6 C1 Si1 121.63(17) . . ?
C6 C1 C2 118.1(2) . . ?
C2 C1 Si1 120.20(18) . . ?
C1 C6 H6 119.4 . . ?
C5 C6 C1 121.1(2) . . ?
C5 C6 H6 119.4 . . ?
C1 C2 H2 119.7 . . ?
C3 C2 C1 120.5(2) . . ?
C3 C2 H2 119.7 . . ?
F12 C37 C36 120.8(2) . . ?
F12 C37 C38 119.7(2) . . ?
C36 C37 C38 119.4(2) . . ?
C6 C5 H5 120.0 . . ?
C6 C5 C4 120.1(2) . . ?
C4 C5 H5 120.0 . . ?
C2 C3 H3 119.9 . . ?
C4 C3 C2 120.1(2) . . ?
C4 C3 H3 119.9 . . ?
C8 C7 Si1 122.00(19) . . ?
C8 C7 C12 118.7(2) . . ?
C12 C7 Si1 119.3(2) . . ?
C5 C4 H4 120.0 . . ?
C3 C4 C5 120.0(2) . . ?
C3 C4 H4 120.0 . . ?
C13 C17 Fe1 70.61(13) . . ?
C13 C17 C16 108.2(2) . . ?
C13 C17 C22B 115.8(5) . . ?
C13 C17 C22A 137.0(6) . . ?
C16 C17 Fe1 70.27(14) . . ?
C16 C17 C22B 135.9(5) . . ?
C16 C17 C22A 114.3(6) . . ?
C22B C17 Fe1 126.4(6) . . ?
C22A C17 Fe1 130.1(7) . . ?
C7 C8 H8 119.6 . . ?
C9 C8 C7 120.9(3) . . ?
C9 C8 H8 119.6 . . ?
C7 C12 H12 119.9 . . ?
C11 C12 C7 120.2(3) . . ?
C11 C12 H12 119.9 . . ?
C35 B1 C23 113.07(17) . . ?
C29 B1 C35 101.98(16) . . ?
C29 B1 C23 113.50(17) . . ?
C29 B1 C41 112.76(17) . . ?
C41 B1 C35 114.68(17) . . ?
C41 B1 C23 101.38(16) . . ?
C8 C9 H9 120.2 . . ?
C8 C9 C10 119.5(3) . . ?
C10 C9 H9 120.2 . . ?
C12 C11 H11 119.7 . . ?
C10 C11 C12 120.7(3) . . ?
C10 C11 H11 119.7 . . ?
C9 C10 H10 120.0 . . ?
C11 C10 C9 120.1(3) . . ?
C11 C10 H10 120.0 . . ?
H20A C20 H20B 109.5 . . ?
H20A C20 H20C 109.5 . . ?
H20B C20 H20C 109.5 . . ?
C15 C20 H20A 109.5 . . ?
C15 C20 H20B 109.5 . . ?
C15 C20 H20C 109.5 . . ?
C13 C14 Fe1 70.25(12) . . ?
C13 C14 C15 107.9(2) . . ?
C13 C14 C19 125.9(3) . . ?
C15 C14 Fe1 70.06(12) . . ?
C15 C14 C19 126.1(3) . . ?
C19 C14 Fe1 127.82(16) . . ?
C20 C15 Fe1 128.41(18) . . ?
C14 C15 Fe1 70.10(13) . . ?
C14 C15 C20 124.8(3) . . ?
C16 C15 Fe1 69.94(14) . . ?
C16 C15 C20 127.3(3) . . ?
C16 C15 C14 107.8(2) . . ?
C17 C16 Fe1 70.03(14) . . ?
C17 C16 C15 108.1(2) . . ?
C17 C16 C21A 135.3(8) . . ?
C17 C16 C21B 118.0(8) . . ?
C15 C16 Fe1 70.44(13) . . ?
C15 C16 C21A 116.6(8) . . ?
C15 C16 C21B 133.7(8) . . ?
C21A C16 Fe1 123.8(7) . . ?
C21B C16 Fe1 129.0(6) . . ?
C14 C19 H19A 109.5 . . ?
C14 C19 H19B 109.5 . . ?
C14 C19 H19C 109.5 . . ?
H19A C19 H19B 109.5 . . ?
H19A C19 H19C 109.5 . . ?
H19B C19 H19C 109.5 . . ?
C13 C18 H18A 109.5 . . ?
C13 C18 H18B 109.5 . . ?
C13 C18 H18C 109.5 . . ?
H18A C18 H18B 109.5 . . ?
H18A C18 H18C 109.5 . . ?
H18B C18 H18C 109.5 . . ?
C16 C21A H21A 109.5 . . ?
C16 C21A H21B 109.5 . . ?
C16 C21A H21C 109.5 . . ?
H21A C21A H21B 109.5 . . ?
H21A C21A H21C 109.5 . . ?
H21B C21A H21C 109.5 . . ?
C17 C22B H22A 109.5 . . ?
C17 C22B H22B 109.5 . . ?
C17 C22B H22C 109.5 . . ?
H22A C22B H22B 109.5 . . ?
H22A C22B H22C 109.5 . . ?
H22B C22B H22C 109.5 . . ?
C16 C21B H21D 109.5 . . ?
C16 C21B H21E 109.5 . . ?
C16 C21B H21F 109.5 . . ?
H21D C21B H21E 109.5 . . ?
H21D C21B H21F 109.5 . . ?
H21E C21B H21F 109.5 . . ?
C17 C22A H22D 109.5 . . ?
C17 C22A H22E 109.5 . . ?
C17 C22A H22F 109.5 . . ?
H22D C22A H22E 109.5 . . ?
H22D C22A H22F 109.5 . . ?
H22E C22A H22F 109.5 . . ?

loop_
_geom_bond_atom_site_label_1
_geom_bond_atom_site_label_2
_geom_bond_distance
_geom_bond_site_symmetry_2
_geom_bond_publ_flag
Fe1 P5 2.3544(6) . ?
Fe1 P3 2.3682(6) . ?
Fe1 P4 2.3963(6) . ?
Fe1 P2 2.3639(6) . ?
Fe1 P1 2.3080(6) . ?
Fe1 C13 2.096(2) . ?
Fe1 C17 2.085(2) . ?
Fe1 C14 2.096(2) . ?
Fe1 C15 2.095(2) . ?
Fe1 C16 2.088(2) . ?
P5 P4 2.1151(8) . ?
P5 P1 2.1027(8) . ?
P3 P4 2.1150(8) . ?
P3 P2 2.1124(8) . ?
P2 P1 2.1047(8) . ?
P1 Si1 2.3053(8) . ?
Si1 C1 1.855(2) . ?
Si1 C7 1.863(3) . ?
Si1 H1 1.20(2) . ?
F20 C46 1.353(2) . ?
F15 C40 1.349(2) . ?
F1 C24 1.362(2) . ?
F5 C28 1.350(2) . ?
F6 C30 1.354(2) . ?
F4 C27 1.340(2) . ?
F16 C42 1.351(2) . ?
F10 C34 1.349(3) . ?
F11 C36 1.353(3) . ?
F17 C43 1.349(2) . ?
F14 C39 1.347(3) . ?
F2 C25 1.349(2) . ?
F19 C45 1.343(2) . ?
F18 C44 1.344(2) . ?
F3 C26 1.340(2) . ?
F7 C31 1.346(3) . ?
F13 C38 1.344(2) . ?
F9 C33 1.350(3) . ?
F8 C32 1.339(3) . ?
F12 C37 1.346(3) . ?
C35 C40 1.390(3) . ?
C35 C36 1.392(3) . ?
C35 B1 1.656(3) . ?
C40 C39 1.383(3) . ?
C27 C28 1.383(3) . ?
C27 C26 1.372(3) . ?
C24 C23 1.391(3) . ?
C24 C25 1.377(3) . ?
C23 C28 1.393(3) . ?
C23 B1 1.658(3) . ?
C46 C45 1.377(3) . ?
C46 C41 1.394(3) . ?
C36 C37 1.372(3) . ?
C25 C26 1.383(3) . ?
C29 C30 1.387(3) . ?
C29 C34 1.392(3) . ?
C29 B1 1.653(3) . ?
C30 C31 1.377(3) . ?
C45 C44 1.376(3) . ?
C42 C41 1.385(3) . ?
C42 C43 1.384(3) . ?
C41 B1 1.655(3) . ?
C44 C43 1.371(3) . ?
C31 C32 1.376(4) . ?
C33 C34 1.379(3) . ?
C33 C32 1.379(4) . ?
C39 C38 1.373(3) . ?
C38 C37 1.380(3) . ?
C13 C17 1.416(4) . ?
C13 C14 1.417(3) . ?
C13 C18 1.499(4) . ?
C1 C6 1.400(3) . ?
C1 C2 1.402(3) . ?
C6 H6 0.9500 . ?
C6 C5 1.373(3) . ?
C2 H2 0.9500 . ?
C2 C3 1.387(3) . ?
C5 H5 0.9500 . ?
C5 C4 1.388(4) . ?
C3 H3 0.9500 . ?
C3 C4 1.382(4) . ?
C7 C8 1.397(4) . ?
C7 C12 1.399(4) . ?
C4 H4 0.9500 . ?
C17 C16 1.417(4) . ?
C17 C22B 1.523(15) . ?
C17 C22A 1.533(13) . ?
C8 H8 0.9500 . ?
C8 C9 1.386(4) . ?
C12 H12 0.9500 . ?
C12 C11 1.385(4) . ?
C9 H9 0.9500 . ?
C9 C10 1.393(5) . ?
C11 H11 0.9500 . ?
C11 C10 1.375(5) . ?
C10 H10 0.9500 . ?
C20 H20A 0.9800 . ?
C20 H20B 0.9800 . ?
C20 H20C 0.9800 . ?
C20 C15 1.493(4) . ?
C14 C15 1.428(3) . ?
C14 C19 1.495(3) . ?
C15 C16 1.418(4) . ?
C16 C21A 1.555(16) . ?
C16 C21B 1.482(13) . ?
C19 H19A 0.9800 . ?
C19 H19B 0.9800 . ?
C19 H19C 0.9800 . ?
C18 H18A 0.9800 . ?
C18 H18B 0.9800 . ?
C18 H18C 0.9800 . ?
C21A H21A 0.9800 . ?
C21A H21B 0.9800 . ?
C21A H21C 0.9800 . ?
C22B H22A 0.9800 . ?
C22B H22B 0.9800 . ?
C22B H22C 0.9800 . ?
C21B H21D 0.9800 . ?
C21B H21E 0.9800 . ?
C21B H21F 0.9800 . ?
C22A H22D 0.9800 . ?
C22A H22E 0.9800 . ?
C22A H22F 0.9800 . ?

loop_
_geom_torsion_atom_site_label_1
_geom_torsion_atom_site_label_2
_geom_torsion_atom_site_label_3
_geom_torsion_atom_site_label_4
_geom_torsion
_geom_torsion_site_symmetry_1
_geom_torsion_site_symmetry_2
_geom_torsion_site_symmetry_3
_geom_torsion_site_symmetry_4
_geom_torsion_publ_flag
Fe1 C13 C17 C16 60.47(16) . . . . ?
Fe1 C13 C17 C22B -122.0(7) . . . . ?
Fe1 C13 C17 C22A -128.5(10) . . . . ?
Fe1 C13 C14 C15 -60.21(15) . . . . ?
Fe1 C13 C14 C19 123.0(2) . . . . ?
Fe1 C17 C16 C15 60.44(16) . . . . ?
Fe1 C17 C16 C21A -118.4(11) . . . . ?
Fe1 C17 C16 C21B -124.4(7) . . . . ?
Fe1 C14 C15 C20 123.6(2) . . . . ?
Fe1 C14 C15 C16 -60.07(15) . . . . ?
Fe1 C15 C16 C17 -60.18(16) . . . . ?
Fe1 C15 C16 C21A 118.9(8) . . . . ?
Fe1 C15 C16 C21B 125.8(8) . . . . ?
P1 Si1 C1 C6 53.7(2) . . . . ?
P1 Si1 C1 C2 -124.37(18) . . . . ?
P1 Si1 C7 C8 -115.4(2) . . . . ?
P1 Si1 C7 C12 62.7(2) . . . . ?
Si1 C1 C6 C5 -178.13(18) . . . . ?
Si1 C1 C2 C3 178.15(18) . . . . ?
Si1 C7 C8 C9 178.1(2) . . . . ?
Si1 C7 C12 C11 -177.9(2) . . . . ?
F20 C46 C45 F19 1.1(3) . . . . ?
F20 C46 C45 C44 -178.77(19) . . . . ?
F20 C46 C41 C42 179.57(18) . . . . ?
F20 C46 C41 B1 -5.1(3) . . . . ?
F15 C40 C39 F14 -0.9(3) . . . . ?
F15 C40 C39 C38 178.5(2) . . . . ?
F1 C24 C23 C28 -179.22(17) . . . . ?
F1 C24 C23 B1 -6.1(3) . . . . ?
F1 C24 C25 F2 0.6(3) . . . . ?
F1 C24 C25 C26 179.59(18) . . . . ?
F6 C30 C31 F7 1.1(3) . . . . ?
F6 C30 C31 C32 -178.74(18) . . . . ?
F4 C27 C28 F5 2.2(3) . . . . ?
F4 C27 C28 C23 -177.58(18) . . . . ?
F4 C27 C26 F3 -2.1(3) . . . . ?
F4 C27 C26 C25 178.11(18) . . . . ?
F16 C42 C41 C46 178.07(19) . . . . ?
F16 C42 C41 B1 3.2(3) . . . . ?
F16 C42 C43 F17 2.4(3) . . . . ?
F16 C42 C43 C44 -177.62(19) . . . . ?
F11 C36 C37 F12 2.4(3) . . . . ?
F11 C36 C37 C38 -177.0(2) . . . . ?
F14 C39 C38 F13 -0.9(3) . . . . ?
F14 C39 C38 C37 178.9(2) . . . . ?
F2 C25 C26 F3 -0.2(3) . . . . ?
F2 C25 C26 C27 179.50(19) . . . . ?
F19 C45 C44 F18 -0.2(3) . . . . ?
F19 C45 C44 C43 179.95(19) . . . . ?
F18 C44 C43 F17 -0.9(3) . . . . ?
F18 C44 C43 C42 179.17(19) . . . . ?
F7 C31 C32 F8 2.2(3) . . . . ?
F7 C31 C32 C33 -177.97(18) . . . . ?
F13 C38 C37 F12 0.1(4) . . . . ?
F13 C38 C37 C36 179.5(2) . . . . ?
F9 C33 C34 F10 -1.2(3) . . . . ?
F9 C33 C34 C29 178.13(18) . . . . ?
F9 C33 C32 F8 -0.7(3) . . . . ?
F9 C33 C32 C31 179.40(19) . . . . ?
C35 C40 C39 F14 179.8(2) . . . . ?
C35 C40 C39 C38 -0.7(4) . . . . ?
C35 C36 C37 F12 -178.0(2) . . . . ?
C35 C36 C37 C38 2.6(4) . . . . ?
C40 C35 C36 F11 175.99(19) . . . . ?
C40 C35 C36 C37 -3.6(3) . . . . ?
C40 C35 B1 C23 16.0(3) . . . . ?
C40 C35 B1 C29 -106.2(2) . . . . ?
C40 C35 B1 C41 131.6(2) . . . . ?
C40 C39 C38 F13 179.6(2) . . . . ?
C40 C39 C38 C37 -0.6(4) . . . . ?
C24 C23 C28 F5 178.88(17) . . . . ?
C24 C23 C28 C27 -1.4(3) . . . . ?
C24 C23 B1 C35 56.6(2) . . . . ?
C24 C23 B1 C29 172.10(17) . . . . ?
C24 C23 B1 C41 -66.7(2) . . . . ?
C24 C25 C26 F3 -179.25(19) . . . . ?
C24 C25 C26 C27 0.5(3) . . . . ?
C23 C24 C25 F2 -179.56(19) . . . . ?
C23 C24 C25 C26 -0.6(3) . . . . ?
C28 C27 C26 F3 178.85(19) . . . . ?
C28 C27 C26 C25 -0.9(3) . . . . ?
C28 C23 B1 C35 -131.4(2) . . . . ?
C28 C23 B1 C29 -15.9(3) . . . . ?
C28 C23 B1 C41 105.3(2) . . . . ?
C46 C45 C44 F18 179.61(19) . . . . ?
C46 C45 C44 C43 -0.2(3) . . . . ?
C46 C41 B1 C35 176.60(18) . . . . ?
C46 C41 B1 C23 -61.2(2) . . . . ?
C46 C41 B1 C29 60.5(2) . . . . ?
C36 C35 C40 F15 -176.55(18) . . . . ?
C36 C35 C40 C39 2.6(3) . . . . ?
C36 C35 B1 C23 -172.21(19) . . . . ?
C36 C35 B1 C29 65.5(2) . . . . ?
C36 C35 B1 C41 -56.6(3) . . . . ?
C25 C24 C23 C28 0.9(3) . . . . ?
C25 C24 C23 B1 174.08(19) . . . . ?
C29 C30 C31 F7 -178.47(19) . . . . ?
C29 C30 C31 C32 1.7(3) . . . . ?
C26 C27 C28 F5 -178.81(18) . . . . ?
C26 C27 C28 C23 1.4(3) . . . . ?
C30 C29 C34 F10 -177.94(18) . . . . ?
C30 C29 C34 C33 2.8(3) . . . . ?
C30 C29 B1 C35 67.3(2) . . . . ?
C30 C29 B1 C23 -54.6(2) . . . . ?
C30 C29 B1 C41 -169.21(18) . . . . ?
C30 C31 C32 F8 -177.95(19) . . . . ?
C30 C31 C32 C33 1.9(3) . . . . ?
C45 C46 C41 C42 0.2(3) . . . . ?
C45 C46 C41 B1 175.5(2) . . . . ?
C45 C44 C43 F17 178.95(19) . . . . ?
C45 C44 C43 C42 -1.0(3) . . . . ?
C42 C41 B1 C35 -8.8(3) . . . . ?
C42 C41 B1 C23 113.3(2) . . . . ?
C42 C41 B1 C29 -125.0(2) . . . . ?
C41 C46 C45 F19 -179.52(19) . . . . ?
C41 C46 C45 C44 0.7(3) . . . . ?
C41 C42 C43 F17 -178.00(19) . . . . ?
C41 C42 C43 C44 1.9(3) . . . . ?
C43 C42 C41 C46 -1.5(3) . . . . ?
C43 C42 C41 B1 -176.3(2) . . . . ?
C34 C29 C30 F6 176.53(17) . . . . ?
C34 C29 C30 C31 -3.9(3) . . . . ?
C34 C29 B1 C35 -107.9(2) . . . . ?
C34 C29 B1 C23 130.2(2) . . . . ?
C34 C29 B1 C41 15.6(3) . . . . ?
C34 C33 C32 F8 176.95(19) . . . . ?
C34 C33 C32 C31 -2.9(3) . . . . ?
C32 C33 C34 F10 -178.86(18) . . . . ?
C32 C33 C34 C29 0.5(3) . . . . ?
C39 C38 C37 F12 -179.7(2) . . . . ?
C39 C38 C37 C36 -0.3(4) . . . . ?
C13 C17 C16 Fe1 -60.69(16) . . . . ?
C13 C17 C16 C15 -0.2(3) . . . . ?
C13 C17 C16 C21A -179.0(10) . . . . ?
C13 C17 C16 C21B 174.9(7) . . . . ?
C13 C14 C15 Fe1 60.33(15) . . . . ?
C13 C14 C15 C20 -176.1(2) . . . . ?
C13 C14 C15 C16 0.3(2) . . . . ?
C1 Si1 C7 C8 0.8(3) . . . . ?
C1 Si1 C7 C12 178.9(2) . . . . ?
C1 C6 C5 C4 0.2(4) . . . . ?
C1 C2 C3 C4 -0.2(4) . . . . ?
C6 C1 C2 C3 0.0(3) . . . . ?
C6 C5 C4 C3 -0.5(4) . . . . ?
C2 C1 C6 C5 0.0(3) . . . . ?
C2 C3 C4 C5 0.4(4) . . . . ?
C7 Si1 C1 C6 -58.9(2) . . . . ?
C7 Si1 C1 C2 123.01(19) . . . . ?
C7 C8 C9 C10 -0.5(5) . . . . ?
C7 C12 C11 C10 0.0(5) . . . . ?
C17 C13 C14 Fe1 59.80(15) . . . . ?
C17 C13 C14 C15 -0.4(2) . . . . ?
C17 C13 C14 C19 -177.2(2) . . . . ?
C8 C7 C12 C11 0.3(4) . . . . ?
C8 C9 C10 C11 0.8(5) . . . . ?
C12 C7 C8 C9 0.0(4) . . . . ?
C12 C11 C10 C9 -0.5(5) . . . . ?
B1 C35 C40 F15 -4.3(3) . . . . ?
B1 C35 C40 C39 174.9(2) . . . . ?
B1 C35 C36 F11 3.1(3) . . . . ?
B1 C35 C36 C37 -176.6(2) . . . . ?
B1 C23 C28 F5 6.4(3) . . . . ?
B1 C23 C28 C27 -173.87(19) . . . . ?
B1 C29 C30 F6 0.7(3) . . . . ?
B1 C29 C30 C31 -179.68(19) . . . . ?
B1 C29 C34 F10 -2.5(3) . . . . ?
B1 C29 C34 C33 178.2(2) . . . . ?
C20 C15 C16 Fe1 -123.6(2) . . . . ?
C20 C15 C16 C17 176.2(2) . . . . ?
C20 C15 C16 C21A -4.7(9) . . . . ?
C20 C15 C16 C21B 2.2(9) . . . . ?
C14 C13 C17 Fe1 -60.07(15) . . . . ?
C14 C13 C17 C16 0.4(3) . . . . ?
C14 C13 C17 C22B 178.0(7) . . . . ?
C14 C13 C17 C22A 171.4(10) . . . . ?
C14 C15 C16 Fe1 60.17(15) . . . . ?
C14 C15 C16 C17 0.0(3) . . . . ?
C14 C15 C16 C21A 179.0(8) . . . . ?
C14 C15 C16 C21B -174.1(8) . . . . ?
C19 C14 C15 Fe1 -122.9(2) . . . . ?
C19 C14 C15 C20 0.7(4) . . . . ?
C19 C14 C15 C16 177.1(2) . . . . ?
C18 C13 C17 Fe1 123.7(2) . . . . ?
C18 C13 C17 C16 -175.9(2) . . . . ?
C18 C13 C17 C22B 1.7(7) . . . . ?
C18 C13 C17 C22A -4.9(11) . . . . ?
C18 C13 C14 Fe1 -123.9(2) . . . . ?
C18 C13 C14 C15 175.9(2) . . . . ?
C18 C13 C14 C19 -0.9(4) . . . . ?
C22B C17 C16 Fe1 122.5(9) . . . . ?
C22B C17 C16 C15 -177.1(9) . . . . ?
C22B C17 C16 C21B -2.0(12) . . . . ?
C22A C17 C16 Fe1 126.0(8) . . . . ?
C22A C17 C16 C15 -173.5(8) . . . . ?
C22A C17 C16 C21A 7.7(13) . . . . ?
